data_7014410
loop_
_publ_author_name
'Dastgir, Sarim'
'Coleman, Karl S.'
'Green, Malcolm L. H.'

_publ_section_title
;
 Heterogenised N-heterocyclic carbene complexes: synthesis,
 characterisation and application for hydroformylation and C-C bond
 formation reactions.
;
_journal_issue 3
_journal_name_full 'Dalton transactions (Cambridge, England : 2003)'
_journal_page_first 661
_journal_page_last 672
_journal_paper_doi 10.1039/c0dt00760a
_journal_volume 40
_journal_year 2011
_chemical_compound_source
;
synthesis as described
;
_chemical_formula_moiety ' C21 H38 Cl1 Ir1 N2 O3 Si1 '
_chemical_formula_sum 'C21 H38 Cl Ir N2 O3 Si'
_chemical_formula_weight 622.30
_chemical_name_systematic
;
?
;
_space_group_IT_number 2
_symmetry_cell_setting triclinic
_symmetry_space_group_name_Hall '-P 1'
_symmetry_space_group_name_H-M 'P -1'
_atom_sites_solution_hydrogens geom
_atom_sites_solution_primary direct
_cell_angle_alpha 97.7864(10)
_cell_angle_beta 99.9008(11)
_cell_angle_gamma 100.0573(13)
_cell_formula_units_Z 2
_cell_length_a 7.3574(2)
_cell_length_b 9.8123(3)
_cell_length_c 17.6344(5)
_cell_measurement_reflns_used 14106
_cell_measurement_temperature 150
_cell_measurement_theta_max 28
_cell_measurement_theta_min 5
_cell_volume 1216.74(6)
_computing_cell_refinement
;
KappaCCD software 'DENZO' (Otwinowski & Minor, 1996)
;
_computing_data_collection
;
KappaCCD software 'Collect' (Nonius, 2000)
;
_computing_data_reduction
;
KappaCCD software 'DENZO' (Otwinowski & Minor, 1996)
;
_computing_publication_material
;
CRYSTALS (Watkin et al, 2001)
;
_computing_structure_refinement
;
CRYSTALS (Watkin et al, 2001)
;
_computing_structure_solution 'SIR92 (Giacovazzo et al, 1992)'
_diffrn_ambient_temperature 150
_diffrn_measured_fraction_theta_full 0.997
_diffrn_measured_fraction_theta_max 0.997
_diffrn_measurement_device_type
;
Nonius KappaCCD
;
_diffrn_measurement_method \w
_diffrn_radiation_monochromator graphite
_diffrn_radiation_type 'Mo K\a'
_diffrn_radiation_wavelength 0.71073
_diffrn_reflns_av_R_equivalents 0.044
_diffrn_reflns_limit_h_max 9
_diffrn_reflns_limit_h_min -9
_diffrn_reflns_limit_k_max 12
_diffrn_reflns_limit_k_min -12
_diffrn_reflns_limit_l_max 22
_diffrn_reflns_limit_l_min -22
_diffrn_reflns_number 14106
_diffrn_reflns_theta_full 27.465
_diffrn_reflns_theta_max 27.465
_diffrn_reflns_theta_min 5.152
_diffrn_standards_decay_% 0.00
_diffrn_standards_interval_count 0
_diffrn_standards_interval_time 0
_diffrn_standards_number 0
_exptl_absorpt_coefficient_mu 5.669
_exptl_absorpt_correction_T_max 0.64
_exptl_absorpt_correction_T_min 0.27
_exptl_absorpt_correction_type multi-scan
_exptl_absorpt_process_details
;
Denzo/Scalepack (Otwinowski & Minor, 1996)
;
_exptl_crystal_colour ' yellow '
_exptl_crystal_density_diffrn 1.698
_exptl_crystal_description ' prism '
_exptl_crystal_F_000 620
_exptl_crystal_size_max 0.22
_exptl_crystal_size_mid 0.08
_exptl_crystal_size_min 0.08
_refine_diff_density_max 1.30
_refine_diff_density_min -1.33
_refine_ls_extinction_method None
_refine_ls_goodness_of_fit_ref 1.0899
_refine_ls_hydrogen_treatment mixed
_refine_ls_matrix_type full
_refine_ls_number_parameters 275
_refine_ls_number_reflns 4674
_refine_ls_number_restraints 0
_refine_ls_R_factor_all 0.0407
_refine_ls_R_factor_gt 0.0311
_refine_ls_shift/su_max 0.015829
_refine_ls_structure_factor_coef F
_refine_ls_weighting_details
;
Method, part 1, Chebychev polynomial, (Watkin, 1994, Prince, 1982)
[weight] = 1.0/[A~0~*T~0~(x)+A~1~*T~1~(x) ... +A~n-1~]*T~n-1~(x)]
where A~i~ are the Chebychev coefficients listed below and x= Fcalc/Fmax
Method = Robust Weighting (Prince, 1982)
W = [weight] * [1-(deltaF/6*sigmaF)^2^]^2^
A~i~ are:
0.431 0.00511E 0.184
;
_refine_ls_weighting_scheme calc
_refine_ls_wR_factor_all 0.0392
_refine_ls_wR_factor_gt 0.0341
_refine_ls_wR_factor_ref 0.0341
_reflns_limit_h_max 9
_reflns_limit_h_min -9
_reflns_limit_k_max 12
_reflns_limit_k_min -12
_reflns_limit_l_max 22
_reflns_limit_l_min 0
_reflns_number_gt 4674
_reflns_number_total 5525
_reflns_threshold_expression I>3.00u(I)
_cod_data_source_file C0DT00760A.TXT
_cod_data_source_block arc856
_cod_depositor_comments
;
The following automatic conversions were performed:
'_symmetry_cell_setting' value 'Triclinic' changed to 'triclinic'
according to '/home/saulius/struct/CIF-dictionaries/cif_core.dic'
dictionary named 'cif_core.dic' version 2.4.1 from 2010-06-29.

Automatic conversion script
Id: cif_fix_enum 1555 2011-01-17 13:19:09Z saulius 
;
_cod_original_sg_symbol_H-M 'P -1 '
_cod_original_formula_sum ' C21 H38 Cl1 Ir1 N2 O3 Si1 '
_cod_database_code 7014410

loop_
_symmetry_equiv_pos_as_xyz
x,y,z
-x,-y,-z

loop_
_atom_site_label
_atom_site_type_symbol
_atom_site_fract_x
_atom_site_fract_y
_atom_site_fract_z
_atom_site_U_iso_or_equiv
_atom_site_occupancy
_atom_site_adp_type
Ir1 Ir 0.53509(3) 0.296987(18) 0.308514(11) 0.0227 1.0000 Uani
Cl1 Cl 0.6960(2) 0.26680(14) 0.20472(9) 0.0456 1.0000 Uani
C1 C 0.5169(6) 0.4950(5) 0.2869(3) 0.0209 1.0000 Uani
N1 N 0.3701(5) 0.5193(4) 0.2361(2) 0.0235 1.0000 Uani
C2 C 0.3896(7) 0.6598(5) 0.2308(3) 0.0299 1.0000 Uani
C3 C 0.5490(7) 0.7262(5) 0.2787(3) 0.0285 1.0000 Uani
N2 N 0.6300(5) 0.6251(4) 0.3142(2) 0.0231 1.0000 Uani
C4 C 0.2140(7) 0.4102(5) 0.1886(3) 0.0279 1.0000 Uani
C5 C 0.2252(7) 0.3842(5) 0.1030(3) 0.0301 1.0000 Uani
C6 C 0.0463(8) 0.2798(6) 0.0564(3) 0.0349 1.0000 Uani
Si1 Si 0.0215(2) 0.23857(15) -0.05049(8) 0.0307 1.0000 Uani
O1 O -0.1978(6) 0.1832(5) -0.0934(2) 0.0461 1.0000 Uani
C7 C -0.3263(11) 0.0847(9) -0.0653(5) 0.0694 1.0000 Uani
O2 O 0.1471(6) 0.1217(4) -0.0677(2) 0.0425 1.0000 Uani
C8 C 0.1466(13) 0.0577(8) -0.1449(4) 0.0609 1.0000 Uani
O3 O 0.0822(6) 0.3730(4) -0.0923(2) 0.0408 1.0000 Uani
C9 C 0.2744(9) 0.4370(7) -0.0899(4) 0.0469 1.0000 Uani
C10 C 0.8278(6) 0.6593(5) 0.3603(3) 0.0256 1.0000 Uani
C11 C 0.8494(8) 0.5758(6) 0.4268(3) 0.0394 1.0000 Uani
C12 C 0.8803(8) 0.8161(6) 0.3959(4) 0.0403 1.0000 Uani
C13 C 0.9572(8) 0.6259(7) 0.3047(4) 0.0439 1.0000 Uani
C14 C 0.4666(8) 0.3327(5) 0.4200(3) 0.0308 1.0000 Uani
C15 C 0.3002(7) 0.2877(5) 0.3622(3) 0.0265 1.0000 Uani
C16 C 0.1771(8) 0.1415(6) 0.3476(3) 0.0373 1.0000 Uani
C17 C 0.2838(8) 0.0257(6) 0.3323(4) 0.0454 1.0000 Uani
C18 C 0.4627(8) 0.0706(5) 0.3028(3) 0.0329 1.0000 Uani
C19 C 0.6338(7) 0.1241(5) 0.3531(4) 0.0362 1.0000 Uani
C20 C 0.6705(10) 0.1493(7) 0.4393(4) 0.0533 1.0000 Uani
C21 C 0.5457(9) 0.2379(7) 0.4746(4) 0.0480 1.0000 Uani
H1 H 0.493(8) 0.428(7) 0.438(3) 0.031(7) 1.0000 Uiso
H2 H 0.258(8) 0.362(6) 0.351(3) 0.031(7) 1.0000 Uiso
H3 H 0.482(8) 0.034(6) 0.249(4) 0.031(7) 1.0000 Uiso
H4 H 0.743(9) 0.117(6) 0.335(3) 0.031(7) 1.0000 Uiso
H21 H 0.3004 0.7035 0.1971 0.0381 1.0000 Uiso
H31 H 0.6021 0.8294 0.2879 0.0354 1.0000 Uiso
H41 H 0.0926 0.4402 0.1931 0.0327 1.0000 Uiso
H42 H 0.2165 0.3206 0.2094 0.0327 1.0000 Uiso
H51 H 0.2348 0.4749 0.0826 0.0364 1.0000 Uiso
H52 H 0.3388 0.3439 0.0970 0.0364 1.0000 Uiso
H61 H -0.0648 0.3197 0.0669 0.0407 1.0000 Uiso
H62 H 0.0434 0.1895 0.0770 0.0407 1.0000 Uiso
H71 H -0.4531 0.0656 -0.1006 0.0766 1.0000 Uiso
H72 H -0.3364 0.1246 -0.0113 0.0766 1.0000 Uiso
H73 H -0.2793 -0.0048 -0.0644 0.0766 1.0000 Uiso
H81 H 0.2324 -0.0109 -0.1431 0.0750 1.0000 Uiso
H82 H 0.1912 0.1315 -0.1752 0.0750 1.0000 Uiso
H83 H 0.0157 0.0074 -0.1707 0.0750 1.0000 Uiso
H91 H 0.2779 0.5174 -0.1194 0.0558 1.0000 Uiso
H92 H 0.3403 0.4723 -0.0344 0.0558 1.0000 Uiso
H93 H 0.3390 0.3661 -0.1143 0.0558 1.0000 Uiso
H111 H 0.9828 0.6010 0.4564 0.0441 1.0000 Uiso
H112 H 0.7634 0.5985 0.4627 0.0441 1.0000 Uiso
H113 H 0.8165 0.4731 0.4050 0.0441 1.0000 Uiso
H121 H 1.0124 0.8390 0.4267 0.0460 1.0000 Uiso
H122 H 0.7923 0.8382 0.4311 0.0460 1.0000 Uiso
H123 H 0.8703 0.8734 0.3531 0.0460 1.0000 Uiso
H131 H 1.0906 0.6479 0.3341 0.0538 1.0000 Uiso
H132 H 0.9447 0.6839 0.2624 0.0538 1.0000 Uiso
H133 H 0.9213 0.5240 0.2811 0.0538 1.0000 Uiso
H161 H 0.1211 0.1289 0.3946 0.0431 1.0000 Uiso
H162 H 0.0741 0.1337 0.3012 0.0431 1.0000 Uiso
H171 H 0.3179 -0.0102 0.3822 0.0537 1.0000 Uiso
H172 H 0.1990 -0.0516 0.2923 0.0537 1.0000 Uiso
H201 H 0.8048 0.1985 0.4590 0.0621 1.0000 Uiso
H202 H 0.6499 0.0563 0.4571 0.0621 1.0000 Uiso
H211 H 0.6216 0.2987 0.5238 0.0572 1.0000 Uiso
H212 H 0.4376 0.1735 0.4869 0.0572 1.0000 Uiso

loop_
_atom_site_aniso_label
_atom_site_aniso_U_11
_atom_site_aniso_U_22
_atom_site_aniso_U_33
_atom_site_aniso_U_23
_atom_site_aniso_U_13
_atom_site_aniso_U_12
Ir1 0.02356(9) 0.01796(9) 0.02918(10) 0.00628(6) 0.00943(6) 0.00497(6)
Cl1 0.0630(9) 0.0315(6) 0.0585(9) 0.0133(6) 0.0432(8) 0.0181(6)
C1 0.022(2) 0.022(2) 0.021(2) 0.0041(16) 0.0094(17) 0.0052(16)
N1 0.0229(18) 0.0223(18) 0.0261(19) 0.0065(15) 0.0050(15) 0.0044(14)
C2 0.036(3) 0.029(2) 0.031(2) 0.0119(19) 0.006(2) 0.016(2)
C3 0.033(2) 0.022(2) 0.033(2) 0.0075(18) 0.010(2) 0.0090(18)
N2 0.0237(18) 0.0197(17) 0.0256(19) 0.0041(14) 0.0043(15) 0.0037(14)
C4 0.024(2) 0.036(3) 0.022(2) 0.0030(19) 0.0035(18) 0.0036(19)
C5 0.029(2) 0.035(3) 0.027(2) 0.0052(19) 0.0062(19) 0.008(2)
C6 0.034(3) 0.039(3) 0.029(3) 0.002(2) 0.007(2) 0.001(2)
Si1 0.0331(7) 0.0312(7) 0.0274(7) 0.0058(5) 0.0014(5) 0.0094(6)
O1 0.038(2) 0.057(3) 0.040(2) 0.0199(19) -0.0059(17) 0.0041(19)
C7 0.051(4) 0.076(5) 0.064(5) 0.025(4) -0.013(4) -0.018(4)
O2 0.055(2) 0.041(2) 0.036(2) 0.0079(17) 0.0092(18) 0.0228(19)
C8 0.093(6) 0.050(4) 0.044(4) -0.003(3) 0.017(4) 0.033(4)
O3 0.045(2) 0.037(2) 0.044(2) 0.0161(17) 0.0093(18) 0.0134(17)
C9 0.052(4) 0.045(3) 0.043(3) 0.011(3) 0.011(3) 0.002(3)
C10 0.026(2) 0.024(2) 0.023(2) 0.0016(17) 0.0002(18) -0.0008(17)
C11 0.035(3) 0.036(3) 0.039(3) 0.015(2) -0.008(2) -0.006(2)
C12 0.043(3) 0.028(3) 0.045(3) 0.007(2) 0.003(2) -0.003(2)
C13 0.025(2) 0.051(3) 0.058(4) 0.012(3) 0.015(2) 0.007(2)
C14 0.041(3) 0.027(2) 0.022(2) 0.0020(18) 0.010(2) -0.002(2)
C15 0.026(2) 0.026(2) 0.029(2) 0.0055(18) 0.0107(19) 0.0036(18)
C16 0.031(3) 0.037(3) 0.040(3) -0.001(2) 0.013(2) -0.004(2)
C17 0.037(3) 0.027(3) 0.070(4) 0.013(3) 0.012(3) -0.004(2)
C18 0.039(3) 0.018(2) 0.042(3) 0.004(2) 0.011(2) 0.0050(19)
C19 0.028(2) 0.022(2) 0.062(4) 0.018(2) 0.007(2) 0.0088(19)
C20 0.059(4) 0.042(3) 0.054(4) 0.018(3) -0.011(3) 0.012(3)
C21 0.050(3) 0.059(4) 0.035(3) 0.019(3) 0.002(3) 0.005(3)

loop_
_atom_type_symbol
_atom_type_scat_dispersion_real
_atom_type_scat_dispersion_imag
_atom_type_scat_Cromer_Mann_a1
_atom_type_scat_Cromer_Mann_b1
_atom_type_scat_Cromer_Mann_a2
_atom_type_scat_Cromer_Mann_b2
_atom_type_scat_Cromer_Mann_a3
_atom_type_scat_Cromer_Mann_b3
_atom_type_scat_Cromer_Mann_a4
_atom_type_scat_Cromer_Mann_b4
_atom_type_scat_Cromer_Mann_c
_atom_type_scat_source
'C ' 0.0033 0.0016 2.3100 20.8439 1.0200 10.2075 1.5886 0.5687 0.8650 51.6512 0.2156 International_Tables_Vol_IV_Table_2.2B
'H ' 0.0000 0.0000 0.4930 10.5109 0.3229 26.1257 0.1402 3.1424 0.0408 57.7998 0.0030 International_Tables_Vol_IV_Table_2.2B
'Cl ' 0.1484 0.1585 11.4604 0.0104 7.1964 1.1662 6.2556 18.5194 1.6455 47.7784 -9.5574 International_Tables_Vol_IV_Table_2.2B
'Ir ' -1.4442 7.9887 27.3049 1.5928 16.7296 8.8655 15.6115 0.4179 5.8338 45.0011 11.4722 International_Tables_Vol_IV_Table_2.2B
'N ' 0.0061 0.0033 12.2126 0.0057 3.1322 9.8933 2.0125 28.9975 1.1663 0.5826 -11.5290 International_Tables_Vol_IV_Table_2.2B
'O ' 0.0106 0.0060 3.0485 13.2771 2.2868 5.7011 1.5463 0.3239 0.8670 32.9089 0.2508 International_Tables_Vol_IV_Table_2.2B
'Si ' 0.0817 0.0704 6.2915 2.4386 3.0353 32.3337 1.9891 0.6785 1.5410 81.6937 1.1407 International_Tables_Vol_IV_Table_2.2B

loop_
_geom_angle_atom_site_label_1
_geom_angle_site_symmetry_1
_geom_angle_atom_site_label_2
_geom_angle_site_symmetry_2
_geom_angle_atom_site_label_3
_geom_angle_site_symmetry_3
_geom_angle
_geom_angle_publ_flag
Cl1 . Ir1 . C1 . 89.32(12) yes
Cl1 . Ir1 . C14 . 164.20(15) yes
C1 . Ir1 . C14 . 94.11(18) yes
Cl1 . Ir1 . C15 . 156.40(14) yes
C1 . Ir1 . C15 . 90.91(18) yes
C14 . Ir1 . C15 . 39.1(2) yes
Cl1 . Ir1 . C18 . 90.67(15) yes
C1 . Ir1 . C18 . 160.23(19) yes
C14 . Ir1 . C18 . 91.3(2) yes
C15 . Ir1 . C18 . 81.3(2) yes
Cl1 . Ir1 . C19 . 90.10(17) yes
C1 . Ir1 . C19 . 162.56(19) yes
C14 . Ir1 . C19 . 82.0(2) yes
C15 . Ir1 . C19 . 96.5(2) yes
C18 . Ir1 . C19 . 37.2(2) yes
Ir1 . C1 . N1 . 122.1(3) yes
Ir1 . C1 . N2 . 133.6(3) yes
N1 . C1 . N2 . 104.4(4) yes
C1 . N1 . C2 . 111.6(4) yes
C1 . N1 . C4 . 125.0(4) yes
C2 . N1 . C4 . 123.3(4) yes
N1 . C2 . C3 . 107.1(4) yes
N1 . C2 . H21 . 126.465 no
C3 . C2 . H21 . 126.465 no
C2 . C3 . N2 . 107.6(4) yes
C2 . C3 . H31 . 126.208 no
N2 . C3 . H31 . 126.207 no
C1 . N2 . C3 . 109.4(4) yes
C1 . N2 . C10 . 127.8(4) yes
C3 . N2 . C10 . 121.6(4) yes
N1 . C4 . C5 . 113.1(4) yes
N1 . C4 . H41 . 108.570 no
C5 . C4 . H41 . 108.570 no
N1 . C4 . H42 . 108.570 no
C5 . C4 . H42 . 108.570 no
H41 . C4 . H42 . 109.467 no
C4 . C5 . C6 . 109.5(4) yes
C4 . C5 . H51 . 109.469 no
C6 . C5 . H51 . 109.469 no
C4 . C5 . H52 . 109.469 no
C6 . C5 . H52 . 109.469 no
H51 . C5 . H52 . 109.467 no
C5 . C6 . Si1 . 117.6(4) yes
C5 . C6 . H61 . 107.410 no
Si1 . C6 . H61 . 107.410 no
C5 . C6 . H62 . 107.410 no
Si1 . C6 . H62 . 107.410 no
H61 . C6 . H62 . 109.467 no
C6 . Si1 . O1 . 111.2(2) yes
C6 . Si1 . O2 . 107.0(2) yes
O1 . Si1 . O2 . 111.8(2) yes
C6 . Si1 . O3 . 114.9(2) yes
O1 . Si1 . O3 . 101.6(2) yes
O2 . Si1 . O3 . 110.4(2) yes
Si1 . O1 . C7 . 123.0(4) yes
O1 . C7 . H71 . 109.467 no
O1 . C7 . H72 . 109.467 no
H71 . C7 . H72 . 109.476 no
O1 . C7 . H73 . 109.466 no
H71 . C7 . H73 . 109.476 no
H72 . C7 . H73 . 109.476 no
Si1 . O2 . C8 . 121.6(4) yes
O2 . C8 . H81 . 109.466 no
O2 . C8 . H82 . 109.467 no
H81 . C8 . H82 . 109.476 no
O2 . C8 . H83 . 109.467 no
H81 . C8 . H83 . 109.475 no
H82 . C8 . H83 . 109.476 no
Si1 . O3 . C9 . 123.4(4) yes
O3 . C9 . H91 . 109.467 no
O3 . C9 . H92 . 109.467 no
H91 . C9 . H92 . 109.476 no
O3 . C9 . H93 . 109.467 no
H91 . C9 . H93 . 109.476 no
H92 . C9 . H93 . 109.476 no
N2 . C10 . C11 . 111.4(4) yes
N2 . C10 . C12 . 109.5(4) yes
C11 . C10 . C12 . 108.0(4) yes
N2 . C10 . C13 . 107.9(4) yes
C11 . C10 . C13 . 110.4(5) yes
C12 . C10 . C13 . 109.8(4) yes
C10 . C11 . H111 . 109.466 no
C10 . C11 . H112 . 109.467 no
H111 . C11 . H112 . 109.476 no
C10 . C11 . H113 . 109.467 no
H111 . C11 . H113 . 109.476 no
H112 . C11 . H113 . 109.476 no
C10 . C12 . H121 . 109.467 no
C10 . C12 . H122 . 109.467 no
H121 . C12 . H122 . 109.476 no
C10 . C12 . H123 . 109.467 no
H121 . C12 . H123 . 109.476 no
H122 . C12 . H123 . 109.476 no
C10 . C13 . H131 . 109.467 no
C10 . C13 . H132 . 109.467 no
H131 . C13 . H132 . 109.476 no
C10 . C13 . H133 . 109.467 no
H131 . C13 . H133 . 109.476 no
H132 . C13 . H133 . 109.476 no
Ir1 . C14 . C15 . 70.1(3) yes
Ir1 . C14 . C21 . 112.5(4) yes
C15 . C14 . C21 . 123.6(5) yes
Ir1 . C14 . H1 . 109(4) no
C15 . C14 . H1 . 113(4) no
C21 . C14 . H1 . 118(4) no
Ir1 . C15 . C14 . 70.8(3) yes
Ir1 . C15 . C16 . 113.2(3) yes
C14 . C15 . C16 . 124.0(5) yes
Ir1 . C15 . H2 . 103(4) no
C14 . C15 . H2 . 108(4) no
C16 . C15 . H2 . 123(4) no
C15 . C16 . C17 . 113.3(4) yes
C15 . C16 . H161 . 108.513 no
C17 . C16 . H161 . 108.513 no
C15 . C16 . H162 . 108.513 no
C17 . C16 . H162 . 108.513 no
H161 . C16 . H162 . 109.467 no
C16 . C17 . C18 . 114.3(4) yes
C16 . C17 . H171 . 108.261 no
C18 . C17 . H171 . 108.261 no
C16 . C17 . H172 . 108.261 no
C18 . C17 . H172 . 108.261 no
H171 . C17 . H172 . 109.467 no
Ir1 . C18 . C17 . 112.3(4) yes
Ir1 . C18 . C19 . 70.4(3) yes
C17 . C18 . C19 . 122.0(5) yes
Ir1 . C18 . H3 . 102(3) no
C17 . C18 . H3 . 124(3) no
C19 . C18 . H3 . 111(3) no
Ir1 . C19 . C18 . 72.4(3) yes
Ir1 . C19 . C20 . 110.6(4) yes
C18 . C19 . C20 . 127.1(6) yes
Ir1 . C19 . H4 . 106(4) no
C18 . C19 . H4 . 118(4) no
C20 . C19 . H4 . 111(4) no
C19 . C20 . C21 . 114.3(5) yes
C19 . C20 . H201 . 108.264 no
C21 . C20 . H201 . 108.264 no
C19 . C20 . H202 . 108.264 no
C21 . C20 . H202 . 108.264 no
H201 . C20 . H202 . 109.467 no
C14 . C21 . C20 . 113.4(5) yes
C14 . C21 . H211 . 108.485 no
C20 . C21 . H211 . 108.485 no
C14 . C21 . H212 . 108.485 no
C20 . C21 . H212 . 108.485 no
H211 . C21 . H212 . 109.467 no

loop_
_geom_bond_atom_site_label_1
_geom_bond_site_symmetry_1
_geom_bond_atom_site_label_2
_geom_bond_site_symmetry_2
_geom_bond_distance
_geom_bond_publ_flag
Ir1 . Cl1 . 2.3582(13) yes
Ir1 . C1 . 2.052(4) yes
Ir1 . C14 . 2.112(5) yes
Ir1 . C15 . 2.103(5) yes
Ir1 . C18 . 2.176(5) yes
Ir1 . C19 . 2.150(5) yes
C1 . N1 . 1.357(6) yes
C1 . N2 . 1.371(6) yes
N1 . C2 . 1.379(6) yes
N1 . C4 . 1.471(6) yes
C2 . C3 . 1.326(7) yes
C2 . H21 . 1.000 no
C3 . N2 . 1.406(6) yes
C3 . H31 . 1.000 no
N2 . C10 . 1.497(6) yes
C4 . C5 . 1.516(7) yes
C4 . H41 . 1.000 no
C4 . H42 . 1.000 no
C5 . C6 . 1.544(7) yes
C5 . H51 . 1.000 no
C5 . H52 . 1.000 no
C6 . Si1 . 1.844(5) yes
C6 . H61 . 1.000 no
C6 . H62 . 1.000 no
Si1 . O1 . 1.623(4) yes
Si1 . O2 . 1.623(4) yes
Si1 . O3 . 1.629(4) yes
O1 . C7 . 1.430(8) yes
C7 . H71 . 1.000 no
C7 . H72 . 1.000 no
C7 . H73 . 1.000 no
O2 . C8 . 1.419(8) yes
C8 . H81 . 1.000 no
C8 . H82 . 1.000 no
C8 . H83 . 1.000 no
O3 . C9 . 1.435(7) yes
C9 . H91 . 1.000 no
C9 . H92 . 1.000 no
C9 . H93 . 1.000 no
C10 . C11 . 1.521(7) yes
C10 . C12 . 1.536(7) yes
C10 . C13 . 1.523(7) yes
C11 . H111 . 1.000 no
C11 . H112 . 1.000 no
C11 . H113 . 1.000 no
C12 . H121 . 1.000 no
C12 . H122 . 1.000 no
C12 . H123 . 1.000 no
C13 . H131 . 1.000 no
C13 . H132 . 1.000 no
C13 . H133 . 1.000 no
C14 . C15 . 1.412(7) yes
C14 . C21 . 1.539(8) yes
C14 . H1 . 0.92(6) no
C15 . C16 . 1.519(7) yes
C15 . H2 . 0.88(6) no
C16 . C17 . 1.511(8) yes
C16 . H161 . 1.000 no
C16 . H162 . 1.000 no
C17 . C18 . 1.514(8) yes
C17 . H171 . 1.000 no
C17 . H172 . 1.000 no
C18 . C19 . 1.380(8) yes
C18 . H3 . 1.01(6) no
C19 . C20 . 1.476(9) yes
C19 . H4 . 0.93(6) no
C20 . C21 . 1.521(10) yes
C20 . H201 . 1.000 no
C20 . H202 . 1.000 no
C21 . H211 . 1.000 no
C21 . H212 . 1.000 no
